data_4101759
loop_
_publ_author_name
'Zhang, Jian'
'Deng, Liang'
'Chan, Hoi-Shan'
'Xie, Zuowei'

_publ_section_title
;
 Role of c,c'-linkage in the formation and stabilization of
 supercarboranes. Synthesis and structure of carbon-atoms-apart 13-vertex
 carborane and 14-vertex metallacarborane.
;
_journal_issue 1
_journal_name_full 'Journal of the American Chemical Society'
_journal_page_first 18
_journal_page_last 19
_journal_paper_doi 10.1021/ja067129e
_journal_volume 129
_journal_year 2007
_chemical_formula_sum 'C6 H21 B11 Si'
_chemical_formula_weight 240.23
_chemical_name_systematic
; 
 ? 
;
_space_group_IT_number 14
_symmetry_cell_setting monoclinic
_symmetry_space_group_name_Hall '-P 2ybc'
_symmetry_space_group_name_H-M 'P 1 21/c 1'
_atom_sites_solution_hydrogens geom
_atom_sites_solution_primary direct
_atom_sites_solution_secondary difmap
_audit_creation_method SHELXL-97
_cell_angle_alpha 90.00
_cell_angle_beta 95.595(14)
_cell_angle_gamma 90.00
_cell_formula_units_Z 4
_cell_length_a 10.330(7)
_cell_length_b 10.249(7)
_cell_length_c 14.120(8)
_cell_measurement_reflns_used 836
_cell_measurement_temperature 293(2)
_cell_measurement_theta_max 25.10
_cell_measurement_theta_min 2.81
_cell_volume 1487.8(17)
_computing_cell_refinement 'Bruker SMART'
_computing_data_collection 'Bruker SMART'
_computing_data_reduction 'Bruker SAINT'
_computing_molecular_graphics 'Bruker SHELXTL'
_computing_publication_material 'Bruker SHELXTL'
_computing_structure_refinement 'SHELXL-97 (Sheldrick, 1997)'
_computing_structure_solution 'SHELXS-97 (Sheldrick, 1990)'
_diffrn_ambient_temperature 293(2)
_diffrn_measured_fraction_theta_full 0.990
_diffrn_measured_fraction_theta_max 0.990
_diffrn_measurement_device_type 'CCD area detector'
_diffrn_measurement_method 'phi and omega scans'
_diffrn_radiation_monochromator graphite
_diffrn_radiation_source 'fine-focus sealed tube'
_diffrn_radiation_type MoK\a
_diffrn_radiation_wavelength 0.71073
_diffrn_reflns_av_R_equivalents 0.0536
_diffrn_reflns_av_sigmaI/netI 0.0574
_diffrn_reflns_limit_h_max 12
_diffrn_reflns_limit_h_min -10
_diffrn_reflns_limit_k_max 12
_diffrn_reflns_limit_k_min -12
_diffrn_reflns_limit_l_max 14
_diffrn_reflns_limit_l_min -16
_diffrn_reflns_number 7387
_diffrn_reflns_theta_full 25.01
_diffrn_reflns_theta_max 25.01
_diffrn_reflns_theta_min 1.98
_exptl_absorpt_coefficient_mu 0.125
_exptl_absorpt_correction_T_max 1.000
_exptl_absorpt_correction_T_min 0.586263
_exptl_absorpt_correction_type SADABS
_exptl_crystal_colour colorless
_exptl_crystal_density_diffrn 1.072
_exptl_crystal_density_meas 0
_exptl_crystal_density_method 'not measured'
_exptl_crystal_description block
_exptl_crystal_F_000 504
_exptl_crystal_size_max 0.50
_exptl_crystal_size_mid 0.40
_exptl_crystal_size_min 0.30
_refine_diff_density_max 0.230
_refine_diff_density_min -0.249
_refine_diff_density_rms 0.050
_refine_ls_extinction_method none
_refine_ls_goodness_of_fit_ref 1.029
_refine_ls_hydrogen_treatment riding
_refine_ls_matrix_type full
_refine_ls_number_parameters 163
_refine_ls_number_reflns 2599
_refine_ls_number_restraints 0
_refine_ls_restrained_S_all 1.029
_refine_ls_R_factor_all 0.0893
_refine_ls_R_factor_gt 0.0510
_refine_ls_shift/su_max 0.000
_refine_ls_shift/su_mean 0.000
_refine_ls_structure_factor_coef Fsqd
_refine_ls_weighting_details 'calc w=1/[\s^2^(Fo^2^)+(0.0891P)^2^+0.1825P] where P=(Fo^2^+2Fc^2^)/3'
_refine_ls_weighting_scheme calc
_refine_ls_wR_factor_gt 0.1333
_refine_ls_wR_factor_ref 0.1654
_reflns_number_gt 1649
_reflns_number_total 2599
_reflns_threshold_expression >2sigma(I)
_cod_data_source_file ja067129esi20061005_033852.cif
_cod_data_source_block 2
_cod_depositor_comments
;
The following automatic conversions were performed:

'_symmetry_cell_setting' value 'Monoclinic' changed to 'monoclinic'
according to the built-in table from CIF Core dictionary named
'cif_core.dic' version 2.4.1 from 2010-06-29.

Automatic conversion script
Id: cif_fix_values 1673 2011-04-08 12:14:43Z adriana 
;
_cod_original_cell_volume 1487.8(16)
_cod_original_sg_symbol_H-M P2(1)/c
_cod_database_code 4101759

loop_
_symmetry_equiv_pos_as_xyz
'x, y, z'
'-x, y+1/2, -z+1/2'
'-x, -y, -z'
'x, -y-1/2, z-1/2'

loop_
_atom_site_label
_atom_site_type_symbol
_atom_site_fract_x
_atom_site_fract_y
_atom_site_fract_z
_atom_site_U_iso_or_equiv
_atom_site_adp_type
_atom_site_occupancy
_atom_site_symmetry_multiplicity
_atom_site_calc_flag
_atom_site_refinement_flags
_atom_site_disorder_assembly
_atom_site_disorder_group
Si1 Si 0.25249(7) 0.36875(7) 0.19854(6) 0.0434(3) Uani 1 1 d . . .
C1 C 0.1704(2) 0.6018(2) 0.12847(18) 0.0363(6) Uani 1 1 d . . .
C2 C 0.3019(2) 0.6226(2) 0.16937(17) 0.0362(6) Uani 1 1 d . . .
B3 B 0.1878(3) 0.7656(3) 0.1839(2) 0.0448(8) Uani 1 1 d . . .
H3 H 0.1361 0.7558 0.2481 0.054 Uiso 1 1 calc R . .
B4 B 0.0804(3) 0.7038(3) 0.0697(2) 0.0450(8) Uani 1 1 d . . .
H4 H -0.0223 0.6741 0.0632 0.054 Uiso 1 1 calc R . .
B5 B 0.2087(3) 0.6309(3) 0.0070(2) 0.0431(8) Uani 1 1 d . . .
H5 H 0.2009 0.5410 -0.0357 0.052 Uiso 1 1 calc R . .
B6 B 0.3843(3) 0.6666(3) 0.0678(2) 0.0423(8) Uani 1 1 d . . .
H6 H 0.4610 0.5968 0.0538 0.051 Uiso 1 1 calc R . .
B7 B 0.3764(3) 0.7605(3) 0.1750(2) 0.0436(8) Uani 1 1 d . . .
H7 H 0.4531 0.7650 0.2347 0.052 Uiso 1 1 calc R . .
B8 B 0.1259(4) 0.8722(3) 0.0842(2) 0.0525(9) Uani 1 1 d . . .
H8 H 0.0479 0.9427 0.0938 0.063 Uiso 1 1 calc R . .
B9 B 0.1403(3) 0.7897(3) -0.0232(2) 0.0501(9) Uani 1 1 d . . .
H9 H 0.0741 0.8066 -0.0878 0.060 Uiso 1 1 calc R . .
B10 B 0.3094(3) 0.7573(3) -0.0266(2) 0.0470(8) Uani 1 1 d . . .
H10 H 0.3498 0.7456 -0.0954 0.056 Uiso 1 1 calc R . .
B11 B 0.3993(4) 0.8401(3) 0.0695(2) 0.0517(9) Uani 1 1 d . . .
H11 H 0.4928 0.8891 0.0629 0.062 Uiso 1 1 calc R . .
B12 B 0.2813(4) 0.9007(3) 0.1407(2) 0.0523(9) Uani 1 1 d . . .
H12 H 0.2971 0.9883 0.1852 0.063 Uiso 1 1 calc R . .
B13 B 0.2539(3) 0.9099(3) 0.0153(2) 0.0546(9) Uani 1 1 d . . .
H13 H 0.2577 1.0018 -0.0245 0.066 Uiso 1 1 calc R . .
C11 C 0.3531(3) 0.5168(3) 0.23699(19) 0.0464(7) Uani 1 1 d . . .
H11A H 0.3417 0.5401 0.3022 0.056 Uiso 1 1 calc R . .
H11B H 0.4447 0.5009 0.2317 0.056 Uiso 1 1 calc R . .
C12 C 0.1099(2) 0.4790(3) 0.1623(2) 0.0478(7) Uani 1 1 d . . .
H12A H 0.0525 0.4397 0.1117 0.057 Uiso 1 1 calc R . .
H12B H 0.0607 0.4968 0.2160 0.057 Uiso 1 1 calc R . .
C13 C 0.3088(3) 0.2830(3) 0.0951(2) 0.0629(9) Uani 1 1 d . . .
H13A H 0.2531 0.2098 0.0789 0.094 Uiso 1 1 calc R . .
H13B H 0.3963 0.2531 0.1107 0.094 Uiso 1 1 calc R . .
H13C H 0.3062 0.3417 0.0420 0.094 Uiso 1 1 calc R . .
C14 C 0.2246(3) 0.2567(3) 0.2968(2) 0.0659(9) Uani 1 1 d . . .
H14A H 0.1729 0.1842 0.2723 0.099 Uiso 1 1 calc R . .
H14B H 0.1798 0.3021 0.3433 0.099 Uiso 1 1 calc R . .
H14C H 0.3066 0.2255 0.3259 0.099 Uiso 1 1 calc R . .

loop_
_atom_site_aniso_label
_atom_site_aniso_U_11
_atom_site_aniso_U_22
_atom_site_aniso_U_33
_atom_site_aniso_U_23
_atom_site_aniso_U_13
_atom_site_aniso_U_12
Si1 0.0488(5) 0.0360(4) 0.0465(5) 0.0032(3) 0.0108(4) -0.0027(3)
C1 0.0355(13) 0.0375(15) 0.0356(15) -0.0022(11) 0.0025(11) -0.0009(11)
C2 0.0369(14) 0.0380(14) 0.0338(15) -0.0003(11) 0.0043(11) -0.0020(11)
B3 0.053(2) 0.0415(18) 0.0409(19) -0.0031(14) 0.0117(16) 0.0058(15)
B4 0.0436(18) 0.0465(19) 0.0448(19) -0.0007(15) 0.0045(15) 0.0065(15)
B5 0.0465(18) 0.0495(19) 0.0330(17) -0.0045(14) 0.0030(14) -0.0003(15)
B6 0.0406(17) 0.0518(19) 0.0353(18) 0.0016(14) 0.0080(14) -0.0007(14)
B7 0.0480(18) 0.0419(18) 0.0398(19) -0.0034(14) -0.0011(15) -0.0099(14)
B8 0.067(2) 0.0451(19) 0.045(2) 0.0022(16) 0.0049(17) 0.0161(17)
B9 0.056(2) 0.055(2) 0.0384(19) 0.0043(15) 0.0026(16) 0.0070(17)
B10 0.056(2) 0.054(2) 0.0319(18) 0.0038(14) 0.0092(16) -0.0038(16)
B11 0.057(2) 0.048(2) 0.050(2) 0.0051(16) 0.0048(17) -0.0125(16)
B12 0.076(2) 0.0362(18) 0.044(2) -0.0006(15) 0.0026(18) -0.0036(17)
B13 0.075(2) 0.0423(19) 0.046(2) 0.0109(16) 0.0028(18) 0.0031(18)
C11 0.0484(16) 0.0404(16) 0.0492(17) 0.0062(13) -0.0013(13) -0.0015(13)
C12 0.0404(15) 0.0466(16) 0.0568(18) 0.0013(14) 0.0066(13) -0.0094(13)
C13 0.082(2) 0.0494(19) 0.058(2) -0.0036(15) 0.0132(18) 0.0076(17)
C14 0.082(2) 0.052(2) 0.066(2) 0.0141(16) 0.0231(19) -0.0017(17)

loop_
_atom_type_symbol
_atom_type_description
_atom_type_scat_dispersion_real
_atom_type_scat_dispersion_imag
_atom_type_scat_source
C C 0.0033 0.0016 'International Tables Vol C Tables 4.2.6.8 and 6.1.1.4'
H H 0.0000 0.0000 'International Tables Vol C Tables 4.2.6.8 and 6.1.1.4'
B B 0.0013 0.0007 'International Tables Vol C Tables 4.2.6.8 and 6.1.1.4'
Si Si 0.0817 0.0704 'International Tables Vol C Tables 4.2.6.8 and 6.1.1.4'

loop_
_geom_angle_atom_site_label_1
_geom_angle_atom_site_label_2
_geom_angle_atom_site_label_3
_geom_angle
_geom_angle_site_symmetry_1
_geom_angle_site_symmetry_3
_geom_angle_publ_flag
C14 Si1 C13 112.50(16) . . ?
C14 Si1 C12 113.66(14) . . ?
C13 Si1 C12 111.61(15) . . ?
C14 Si1 C11 113.95(15) . . ?
C13 Si1 C11 113.75(14) . . ?
C12 Si1 C11 89.45(13) . . ?
C2 C1 C12 113.7(2) . . ?
C2 C1 B4 126.6(2) . . ?
C12 C1 B4 118.7(2) . . ?
C2 C1 B5 94.02(19) . . ?
C12 C1 B5 124.9(2) . . ?
B4 C1 B5 64.42(18) . . ?
C1 C2 C11 114.0(2) . . ?
C1 C2 B7 125.4(2) . . ?
C11 C2 B7 117.7(2) . . ?
C1 C2 B6 102.7(2) . . ?
C11 C2 B6 121.5(2) . . ?
B7 C2 B6 63.69(18) . . ?
C1 C2 B3 65.65(17) . . ?
C11 C2 B3 132.0(2) . . ?
B7 C2 B3 67.46(18) . . ?
B6 C2 B3 103.87(19) . . ?
B12 B3 B8 56.76(19) . . ?
B12 B3 C2 101.2(2) . . ?
B8 B3 C2 123.0(2) . . ?
B12 B3 B7 55.86(17) . . ?
B8 B3 B7 103.8(2) . . ?
C2 B3 B7 49.04(14) . . ?
B12 B3 B4 104.1(2) . . ?
B8 B3 B4 56.00(18) . . ?
C2 B3 B4 88.24(18) . . ?
B7 B3 B4 114.9(2) . . ?
C1 B4 B9 119.7(2) . . ?
C1 B4 B8 116.3(2) . . ?
B9 B4 B8 59.44(19) . . ?
C1 B4 B5 64.23(18) . . ?
B9 B4 B5 60.89(18) . . ?
B8 B4 B5 104.8(2) . . ?
C1 B4 B3 61.83(17) . . ?
B9 B4 B3 103.9(2) . . ?
B8 B4 B3 58.53(17) . . ?
B5 B4 B3 98.7(2) . . ?
B10 B5 B9 59.99(19) . . ?
B10 B5 C1 124.4(2) . . ?
B9 B5 C1 104.7(2) . . ?
B10 B5 B4 107.8(2) . . ?
B9 B5 B4 57.32(17) . . ?
C1 B5 B4 51.35(15) . . ?
B10 B5 B6 55.57(17) . . ?
B9 B5 B6 105.0(2) . . ?
C1 B5 B6 84.01(17) . . ?
B4 B5 B6 113.3(2) . . ?
B10 B6 B11 60.70(19) . . ?
B10 B6 C2 122.4(2) . . ?
B11 B6 C2 106.7(2) . . ?
B10 B6 B7 107.7(2) . . ?
B11 B6 B7 57.85(18) . . ?
C2 B6 B7 53.07(15) . . ?
B10 B6 B5 56.16(18) . . ?
B11 B6 B5 105.5(2) . . ?
C2 B6 B5 79.19(17) . . ?
B7 B6 B5 110.6(2) . . ?
C2 B7 B11 118.4(2) . . ?
C2 B7 B12 116.6(2) . . ?
B11 B7 B12 60.3(2) . . ?
C2 B7 B6 63.24(17) . . ?
B11 B7 B6 60.58(19) . . ?
B12 B7 B6 105.7(2) . . ?
C2 B7 B3 63.49(17) . . ?
B11 B7 B3 105.2(2) . . ?
B12 B7 B3 58.14(17) . . ?
B6 B7 B3 101.2(2) . . ?
B12 B8 B9 108.9(2) . . ?
B12 B8 B13 60.6(2) . . ?
B9 B8 B13 59.8(2) . . ?
B12 B8 B4 115.5(2) . . ?
B9 B8 B4 58.79(19) . . ?
B13 B8 B4 110.5(2) . . ?
B12 B8 B3 61.05(19) . . ?
B9 B8 B3 108.7(2) . . ?
B13 B8 B3 109.2(2) . . ?
B4 B8 B3 65.47(19) . . ?
B4 B9 B13 113.5(2) . . ?
B4 B9 B8 61.77(19) . . ?
B13 B9 B8 60.2(2) . . ?
B4 B9 B10 110.3(2) . . ?
B13 B9 B10 60.7(2) . . ?
B8 B9 B10 106.2(2) . . ?
B4 B9 B5 61.79(18) . . ?
B13 B9 B5 109.0(2) . . ?
B8 B9 B5 107.1(2) . . ?
B10 B9 B5 58.53(18) . . ?
B6 B10 B5 68.27(19) . . ?
B6 B10 B9 116.2(2) . . ?
B5 B10 B9 61.48(19) . . ?
B6 B10 B11 60.8(2) . . ?
B5 B10 B11 115.1(2) . . ?
B9 B10 B11 109.2(2) . . ?
B6 B10 B13 110.2(2) . . ?
B5 B10 B13 109.8(2) . . ?
B9 B10 B13 58.77(19) . . ?
B11 B10 B13 59.4(2) . . ?
B7 B11 B12 61.13(19) . . ?
B7 B11 B13 112.4(2) . . ?
B12 B11 B13 60.0(2) . . ?
B7 B11 B10 109.0(2) . . ?
B12 B11 B10 105.2(2) . . ?
B13 B11 B10 60.4(2) . . ?
B7 B11 B6 61.56(18) . . ?
B12 B11 B6 107.1(2) . . ?
B13 B11 B6 109.1(2) . . ?
B10 B11 B6 58.50(18) . . ?
B8 B12 B11 109.6(2) . . ?
B8 B12 B13 60.1(2) . . ?
B11 B12 B13 60.1(2) . . ?
B8 B12 B7 116.6(2) . . ?
B11 B12 B7 58.58(19) . . ?
B13 B12 B7 110.2(2) . . ?
B8 B12 B3 62.19(19) . . ?
B11 B12 B3 109.9(2) . . ?
B13 B12 B3 109.7(2) . . ?
B7 B12 B3 66.00(19) . . ?
B9 B13 B8 60.0(2) . . ?
B9 B13 B12 108.1(2) . . ?
B8 B13 B12 59.4(2) . . ?
B9 B13 B11 111.4(2) . . ?
B8 B13 B11 109.0(2) . . ?
B12 B13 B11 59.93(19) . . ?
B9 B13 B10 60.5(2) . . ?
B8 B13 B10 105.9(2) . . ?
B12 B13 B10 105.1(2) . . ?
B11 B13 B10 60.24(19) . . ?
C2 C11 Si1 104.29(18) . . ?
C1 C12 Si1 104.44(17) . . ?

loop_
_geom_bond_atom_site_label_1
_geom_bond_atom_site_label_2
_geom_bond_distance
_geom_bond_site_symmetry_2
_geom_bond_publ_flag
Si1 C14 1.845(3) . ?
Si1 C13 1.846(3) . ?
Si1 C12 1.887(3) . ?
Si1 C11 1.888(3) . ?
C1 C2 1.439(3) . ?
C1 C12 1.504(3) . ?
C1 B4 1.579(4) . ?
C1 B5 1.821(4) . ?
C2 C11 1.507(3) . ?
C2 B7 1.607(4) . ?
C2 B6 1.795(4) . ?
C2 B3 1.904(4) . ?
B3 B12 1.827(5) . ?
B3 B8 1.847(5) . ?
B3 B7 1.965(5) . ?
B3 B4 1.970(5) . ?
B4 B9 1.742(5) . ?
B4 B8 1.795(5) . ?
B4 B5 1.824(4) . ?
B5 B10 1.756(5) . ?
B5 B9 1.809(5) . ?
B5 B6 1.964(5) . ?
B6 B10 1.744(5) . ?
B6 B11 1.785(5) . ?
B6 B7 1.802(5) . ?
B7 B11 1.735(5) . ?
B7 B12 1.781(5) . ?
B8 B12 1.746(5) . ?
B8 B9 1.754(5) . ?
B8 B13 1.759(5) . ?
B9 B13 1.751(5) . ?
B9 B10 1.783(5) . ?
B10 B11 1.783(5) . ?
B10 B13 1.786(5) . ?
B11 B12 1.766(5) . ?
B11 B13 1.768(5) . ?
B12 B13 1.767(5) . ?
